data_4034755
loop_
_publ_author_name
'Langis-Barsetti, Sophie'
'Maris, Thierry'
'Wuest, James D.'

_publ_section_title
;
 Triptycene 1,2-Quinones and Quinols: Permeable Crystalline Redox-Active
 Molecular Solids.
;
_journal_issue 24
_journal_name_full 'The Journal of organic chemistry'
_journal_page_first 15426
_journal_page_last 15437
_journal_paper_doi 10.1021/acs.joc.8b02706
_journal_volume 83
_journal_year 2018
_chemical_formula_moiety 'C20 H12 O6, 3.5(C4 H8 O2)'
_chemical_formula_sum 'C34 H40 O13'
_chemical_formula_weight 656.66
_space_group_crystal_system monoclinic
_space_group_IT_number 15
_space_group_name_Hall '-I 2ya'
_space_group_name_H-M_alt 'I 1 2/a 1'
_atom_sites_solution_hydrogens geom
_atom_sites_solution_primary dual
_audit_creation_date 2018-05-04
_audit_creation_method
;
Olex2 1.2
(compiled 2018.04.26 svn.r3504 for OlexSys, GUI svn.r5492)
;
_cell_angle_alpha 90
_cell_angle_beta 93.151(2)
_cell_angle_gamma 90
_cell_formula_units_Z 8
_cell_length_a 24.0009(11)
_cell_length_b 8.5212(4)
_cell_length_c 31.560(2)
_cell_measurement_reflns_used 9881
_cell_measurement_temperature 150
_cell_measurement_theta_max 51.719
_cell_measurement_theta_min 2.441
_cell_volume 6444.8(6)
_computing_cell_refinement
'SAINT (2013) V8.38A; Integration Software for Single Crystal Data. Bruker AXS Inc., Madison, WI 53719-1173.'
_computing_data_collection
;
APEX 2 (2013) Bruker AXS Inc., Madison, WI 53719-1173.
;
_computing_data_reduction
'SAINT (2013) V8.38A; Integration Software for Single Crystal Data. Bruker AXS Inc., Madison, WI 53719-1173.'
_computing_molecular_graphics 'Olex2 (Dolomanov et al., 2009)'
_computing_publication_material 'Olex2 (Dolomanov et al., 2009)'
_computing_structure_refinement 'XL (Sheldrick, 2008)'
_computing_structure_solution 'XT (Sheldrick, 2015)'
_diffrn_ambient_temperature 150
_diffrn_detector 'CMOS Area detector'
_diffrn_detector_area_resol_mean 10.24
_diffrn_detector_type 'Bruker Photon 100 CMOS Detector'
_diffrn_measured_fraction_theta_full 0.996
_diffrn_measured_fraction_theta_max 0.996
_diffrn_measurement_device 'k-geometry diffractometer'
_diffrn_measurement_device_type 'Bruker Venture Metaljet'
_diffrn_measurement_method '\w and \f scans'
_diffrn_radiation_collimation 'Focusing mirrors'
_diffrn_radiation_monochromator 'Helios MX Mirror Optics'
_diffrn_radiation_probe x-ray
_diffrn_radiation_type GaK\a
_diffrn_radiation_wavelength 1.34139
_diffrn_reflns_av_R_equivalents 0.0764
_diffrn_reflns_av_unetI/netI 0.0482
_diffrn_reflns_Laue_measured_fraction_full 0.996
_diffrn_reflns_Laue_measured_fraction_max 0.996
_diffrn_reflns_limit_h_max 28
_diffrn_reflns_limit_h_min -28
_diffrn_reflns_limit_k_max 10
_diffrn_reflns_limit_k_min -10
_diffrn_reflns_limit_l_max 36
_diffrn_reflns_limit_l_min -37
_diffrn_reflns_number 40908
_diffrn_reflns_point_group_measured_fraction_full 0.996
_diffrn_reflns_point_group_measured_fraction_max 0.996
_diffrn_reflns_theta_full 52.320
_diffrn_reflns_theta_max 52.320
_diffrn_reflns_theta_min 2.440
_diffrn_source 'Metal Jet'
_diffrn_source_target Ga
_diffrn_source_type 'Gallium Liquid Metal Jet Source'
_exptl_absorpt_coefficient_mu 0.560
_exptl_absorpt_correction_T_max 0.7503
_exptl_absorpt_correction_T_min 0.6135
_exptl_absorpt_correction_type multi-scan
_exptl_absorpt_process_details
'SADABS-2016/2 (Bruker,2016/2) was used for absorption correction. wR2(int) was 0.1330 before and 0.0798 after correction. The Ratio of minimum to maximum transmission is 0.8177. The \l/2 correction factor is Not present.'
_exptl_crystal_colour 'clear light red'
_exptl_crystal_colour_lustre clear
_exptl_crystal_colour_modifier light
_exptl_crystal_colour_primary red
_exptl_crystal_density_diffrn 1.354
_exptl_crystal_description Platelet
_exptl_crystal_F_000 2784
_exptl_crystal_recrystallization_method 'crystallized from Dioxane/hexane'
_exptl_crystal_size_max 0.17
_exptl_crystal_size_mid 0.06
_exptl_crystal_size_min 0.03
_refine_diff_density_max 0.531
_refine_diff_density_min -0.360
_refine_diff_density_rms 0.065
_refine_ls_extinction_coef 0.00031(10)
_refine_ls_extinction_expression Fc^*^=kFc[1+0.001xFc^2^\l^3^/sin(2\q)]^-1/4^
_refine_ls_extinction_method 'SHELXL-2018/3 (Sheldrick 2018)'
_refine_ls_goodness_of_fit_ref 1.031
_refine_ls_hydrogen_treatment constr
_refine_ls_matrix_type full
_refine_ls_number_parameters 476
_refine_ls_number_reflns 5526
_refine_ls_number_restraints 250
_refine_ls_restrained_S_all 1.016
_refine_ls_R_factor_all 0.1295
_refine_ls_R_factor_gt 0.0811
_refine_ls_shift/su_max 0.000
_refine_ls_shift/su_mean 0.000
_refine_ls_structure_factor_coef Fsqd
_refine_ls_weighting_details 'w=1/[\s^2^(Fo^2^)+(0.1414P)^2^+9.8338P] where P=(Fo^2^+2Fc^2^)/3'
_refine_ls_weighting_scheme calc
_refine_ls_wR_factor_gt 0.2113
_refine_ls_wR_factor_ref 0.2532
_reflns_Friedel_coverage 0.000
_reflns_number_gt 3431
_reflns_number_total 5526
_reflns_threshold_expression 'I > 2\s(I)'
_cod_data_source_file jo8b02706_si_005.cif
_cod_data_source_block jw2050
_cod_depositor_comments
;
The following automatic conversions were performed:

data item '_diffrn_radiation_probe' value 'X-ray' was changed to
'x-ray' in accordance with the
/home/data/users/saulius/crontab/automatic-downloads/current/ACS/lib/dictionaries/cif_core.dic
dictionary named 'cif_core.dic' version 2.4.2 last updated on
2011-04-26.

Automatic conversion script
Id: cif_fix_values 6909 2019-04-08 15:41:33Z antanas 
;
_cod_database_code 4034755
_shelx_shelxl_version_number 2018/3
_shelx_space_group_comment
;
The symmetry employed for this shelxl refinement is uniquely defined
by the following loop, which should always be used as a source of
symmetry information in preference to the above space-group names.
They are only intended as comments.
;
_shelx_estimated_absorpt_t_max 0.983
_shelx_estimated_absorpt_t_min 0.911
_olex2_refinement_description
;
1. Fixed Uiso
 At 1.2 times of:
  All C(H) groups, All C(H,H) groups
 At 1.5 times of:
  All O(H) groups
2. Restrained distances
 C21A-C22A = C21B-C22B = C23A-C24A = C23B-C24B
 1.5 with sigma of 0.001
 O13A-C33A \\sim O13A-C34A \\sim O13B-C33B \\sim O13B-C34B
 with sigma of 0.02
 O7A-C21A \\sim O7B-C21B \\sim O7A-C24A \\sim O7B-C24B
 with sigma of 0.02
 O8A-C22A \\sim O8B-C22B \\sim O8A-C23A \\sim O8B-C23B
 with sigma of 0.02
 C21A-C22A \\sim C21B-C22B \\sim C23A-C24A \\sim C23B-C24B
 with sigma of 0.02
3. Uiso/Uaniso restraints and constraints
O13A \\sim O13B \\sim C33A \\sim C33B \\sim C34A \\sim C34B: within 2A with
sigma of 0.02 and sigma for terminal atoms of 0.01
O7A \\sim C21A \\sim C22A \\sim C23A \\sim C24A \\sim O8A \\sim O7B \\sim C21B
\\sim C22B \\sim C23B \\sim C24B \\sim O8B: within 2A with sigma of 0.02 and
sigma for terminal atoms of 0.01
Uanis(C21A) = Uanis(C21B)
Uanis(C22A) = Uanis(C22B)
Uanis(C23A) = Uanis(C23B)
Uanis(C24A) = Uanis(C24B)
Uanis(O7A) = Uanis(O7B)
Uanis(O8A) = Uanis(O8B)
4. Others
 Sof(O13B)=Sof(C33B)=Sof(H33C)=Sof(H33D)=Sof(C34B)=Sof(H34C)=Sof(H34D)=1-FVAR(1)
 Sof(C34A)=Sof(H34A)=Sof(H34B)=Sof(C33A)=Sof(H33A)=Sof(H33B)=Sof(O13A)=FVAR(1)
 Sof(O7B)=Sof(C23B)=Sof(H23C)=Sof(H23D)=Sof(C24B)=Sof(H24C)=Sof(H24D)=
 Sof(C21B)=Sof(H21C)=Sof(H21D)=Sof(C22B)=Sof(H22C)=Sof(H22D)=Sof(O8B)=1-FVAR(2)
 Sof(O7A)=Sof(C21A)=Sof(H21A)=Sof(H21B)=Sof(C22A)=Sof(H22A)=Sof(H22B)=
 Sof(C23A)=Sof(H23A)=Sof(H23B)=Sof(C24A)=Sof(H24A)=Sof(H24B)=Sof(O8A)=FVAR(2)
5.a Ternary CH refined with riding coordinates:
 C19(H19), C20(H20)
5.b Secondary CH2 refined with riding coordinates:
 C29(H29A,H29B), C30(H30A,H30B), C31(H31A,H31B), C32(H32A,H32B), C25(H25A,
 H25B), C26(H26A,H26B), C27(H27A,H27B), C28(H28A,H28B), C34A(H34A,H34B),
 C33A(H33A,H33B), C33B(H33C,H33D), C34B(H34C,H34D), C21A(H21A,H21B), C22A(H22A,
 H22B), C23A(H23A,H23B), C24A(H24A,H24B), C23B(H23C,H23D), C24B(H24C,H24D),
 C21B(H21C,H21D), C22B(H22C,H22D)
5.c Aromatic/amide H refined with riding coordinates:
 C2(H2), C5(H5A), C9(H9), C12(H12), C15(H15), C18(H18)
5.d Idealised tetrahedral OH refined as rotating group:
 O3(H3), O4(H4), O5(H5), O6(H6)
;
_olex2_date_sample_data_collection 2018-05-02
_olex2_date_sample_submission 2018-05-01
_olex2_exptl_crystal_mounting_method 'mouted on a cryoloop'
_olex2_submission_original_sample_id 'SLB-2-51 '
_olex2_submission_special_instructions 'No special instructions were received'

loop_
_space_group_symop_operation_xyz
'x, y, z'
'-x+1/2, y, -z'
'x+1/2, y+1/2, z+1/2'
'-x+1, y+1/2, -z+1/2'
'-x, -y, -z'
'x-1/2, -y, z'
'-x+1/2, -y+1/2, -z+1/2'
'x, -y+1/2, z+1/2'

loop_
_atom_site_label
_atom_site_type_symbol
_atom_site_fract_x
_atom_site_fract_y
_atom_site_fract_z
_atom_site_U_iso_or_equiv
_atom_site_adp_type
_atom_site_occupancy
_atom_site_site_symmetry_order
_atom_site_calc_flag
_atom_site_refinement_flags_posn
_atom_site_refinement_flags_adp
_atom_site_refinement_flags_occupancy
_atom_site_disorder_assembly
_atom_site_disorder_group
O1 O 0.25247(11) 0.9941(3) 0.44095(9) 0.0584(8) Uani 1 1 d . . . . .
O2 O 0.17567(11) 0.7735(3) 0.42061(10) 0.0620(8) Uani 1 1 d . . . . .
O3 O 0.43096(11) 0.3175(3) 0.61204(9) 0.0546(7) Uani 1 1 d . . . . .
H3 H 0.425169 0.229593 0.622996 0.082 Uiso 1 1 calc GR . . . .
O4 O 0.35723(11) 0.0943(3) 0.59009(9) 0.0564(7) Uani 1 1 d . . . . .
H4 H 0.333257 0.029523 0.580669 0.085 Uiso 1 1 calc GR . . . .
O5 O 0.49917(11) 0.4605(4) 0.34594(9) 0.0595(8) Uani 1 1 d . . . . .
H5 H 0.522667 0.522572 0.357372 0.089 Uiso 1 1 calc GR . . . .
O6 O 0.42198(12) 0.2362(4) 0.32409(10) 0.0683(9) Uani 1 1 d . . . . .
H6 H 0.454578 0.244740 0.315952 0.102 Uiso 1 1 calc GR . . . .
C1 C 0.33349(14) 0.6520(4) 0.46195(12) 0.0434(9) Uani 1 1 d . . . . .
C2 C 0.32141(15) 0.8065(4) 0.46064(13) 0.0478(10) Uani 1 1 d . . . . .
H2 H 0.348698 0.881780 0.469787 0.057 Uiso 1 1 calc R . . . .
C3 C 0.26639(17) 0.8563(5) 0.44513(12) 0.0502(10) Uani 1 1 d . . . . .
C4 C 0.22241(15) 0.7290(5) 0.43292(12) 0.0487(10) Uani 1 1 d . . . . .
C5 C 0.23907(15) 0.5662(5) 0.43666(12) 0.0467(9) Uani 1 1 d . . . . .
H5A H 0.212815 0.485116 0.430199 0.056 Uiso 1 1 calc R . . . .
C6 C 0.29222(15) 0.5303(4) 0.44940(12) 0.0444(9) Uani 1 1 d . . . . .
C7 C 0.38211(14) 0.4611(4) 0.50775(12) 0.0430(9) Uani 1 1 d . . . . .
C8 C 0.34362(14) 0.3450(4) 0.49561(13) 0.0455(9) Uani 1 1 d . . . . .
C9 C 0.33353(15) 0.2210(4) 0.52246(13) 0.0460(9) Uani 1 1 d . . . . .
H9 H 0.307051 0.142490 0.514114 0.055 Uiso 1 1 calc R . . . .
C10 C 0.36223(15) 0.2125(4) 0.56136(13) 0.0470(10) Uani 1 1 d . . . . .
C11 C 0.40121(15) 0.3285(4) 0.57372(12) 0.0455(9) Uani 1 1 d . . . . .
C12 C 0.41024(14) 0.4544(4) 0.54715(12) 0.0455(9) Uani 1 1 d . . . . .
H12 H 0.435526 0.535397 0.555919 0.055 Uiso 1 1 calc R . . . .
C13 C 0.40422(14) 0.4947(4) 0.43363(12) 0.0426(9) Uani 1 1 d . . . . .
C14 C 0.36535(15) 0.3797(4) 0.42146(12) 0.0449(9) Uani 1 1 d . . . . .
C15 C 0.37196(15) 0.2948(5) 0.38475(13) 0.0497(10) Uani 1 1 d . . . . .
H15 H 0.345390 0.216806 0.376149 0.060 Uiso 1 1 calc R . . . .
C16 C 0.41703(16) 0.3230(5) 0.36063(13) 0.0522(10) Uani 1 1 d . . . . .
C17 C 0.45553(15) 0.4394(5) 0.37249(13) 0.0500(10) Uani 1 1 d . . . . .
C18 C 0.44921(15) 0.5272(4) 0.40895(12) 0.0458(9) Uani 1 1 d . . . . .
H18 H 0.475048 0.607741 0.416933 0.055 Uiso 1 1 calc R . . . .
C19 C 0.39009(14) 0.5836(4) 0.47371(12) 0.0432(9) Uani 1 1 d . . . . .
H19 H 0.418511 0.664878 0.482435 0.052 Uiso 1 1 calc R . . . .
C20 C 0.31750(15) 0.3684(4) 0.45113(12) 0.0453(9) Uani 1 1 d . . . . .
H20 H 0.290035 0.284356 0.442595 0.054 Uiso 1 1 calc R . . . .
O11 O 0.43573(12) 0.0680(3) 0.66775(9) 0.0638(8) Uani 1 1 d . . . . .
O12 O 0.48440(13) -0.1651(3) 0.72141(9) 0.0632(8) Uani 1 1 d . . . . .
C29 C 0.42693(19) -0.0954(5) 0.65988(15) 0.0638(12) Uani 1 1 d . . . . .
H29A H 0.455219 -0.134099 0.640726 0.077 Uiso 1 1 calc R . . . .
H29B H 0.389641 -0.110901 0.645478 0.077 Uiso 1 1 calc R . . . .
C30 C 0.43072(18) -0.1884(5) 0.70014(15) 0.0636(12) Uani 1 1 d . . . . .
H30A H 0.401096 -0.154569 0.718767 0.076 Uiso 1 1 calc R . . . .
H30B H 0.425180 -0.301216 0.693676 0.076 Uiso 1 1 calc R . . . .
C31 C 0.4931(2) -0.0021(5) 0.73020(15) 0.0657(12) Uani 1 1 d . . . . .
H31A H 0.530466 0.013260 0.744444 0.079 Uiso 1 1 calc R . . . .
H31B H 0.464855 0.035274 0.749591 0.079 Uiso 1 1 calc R . . . .
C32 C 0.48866(19) 0.0918(5) 0.68974(15) 0.0653(12) Uani 1 1 d . . . . .
H32A H 0.493553 0.204655 0.696425 0.078 Uiso 1 1 calc R . . . .
H32B H 0.518740 0.059945 0.671295 0.078 Uiso 1 1 calc R . . . .
O9 O 0.38338(13) 0.4166(4) 0.69129(10) 0.0715(9) Uani 1 1 d . . . . .
O10 O 0.27444(13) 0.3019(4) 0.70160(11) 0.0804(10) Uani 1 1 d . . . . .
C25 C 0.3687(2) 0.3436(6) 0.72968(16) 0.0740(13) Uani 1 1 d . . . . .
H25A H 0.357377 0.424915 0.749883 0.089 Uiso 1 1 calc R . . . .
H25B H 0.401669 0.288159 0.742669 0.089 Uiso 1 1 calc R . . . .
C26 C 0.3220(2) 0.2293(6) 0.72180(18) 0.0786(14) Uani 1 1 d . . . . .
H26A H 0.334647 0.142750 0.703729 0.094 Uiso 1 1 calc R . . . .
H26B H 0.311774 0.183697 0.749150 0.094 Uiso 1 1 calc R . . . .
C27 C 0.2896(2) 0.3726(7) 0.66308(16) 0.0771(14) Uani 1 1 d . . . . .
H27A H 0.256644 0.425789 0.649358 0.093 Uiso 1 1 calc R . . . .
H27B H 0.301866 0.290325 0.643505 0.093 Uiso 1 1 calc R . . . .
C28 C 0.3355(2) 0.4892(6) 0.67096(16) 0.0730(13) Uani 1 1 d . . . . .
H28A H 0.345645 0.535344 0.643647 0.088 Uiso 1 1 calc R . . . .
H28B H 0.322450 0.575048 0.689078 0.088 Uiso 1 1 calc R . . . .
C34A C 0.4727(4) 0.9422(11) 0.5345(3) 0.080(3) Uani 0.600(8) 1 d D U P A 1
H34A H 0.457497 0.852736 0.550181 0.096 Uiso 0.600(8) 1 calc R . P A 1
H34B H 0.467699 1.038961 0.551205 0.096 Uiso 0.600(8) 1 calc R . P A 1
C33A C 0.4665(5) 1.0837(14) 0.4720(4) 0.086(3) Uani 0.600(8) 1 d D U P A 1
H33A H 0.461760 1.181940 0.488193 0.104 Uiso 0.600(8) 1 calc R . P A 1
H33B H 0.445901 1.094983 0.444133 0.104 Uiso 0.600(8) 1 calc R . P A 1
O13A O 0.4443(2) 0.9562(7) 0.4944(2) 0.081(2) Uani 0.600(8) 1 d D U P A 1
O13B O 0.5153(4) 1.1370(9) 0.5212(3) 0.084(3) Uani 0.400(8) 1 d D U P A 2
C33B C 0.5058(7) 0.9995(17) 0.5447(5) 0.082(4) Uani 0.400(8) 1 d D U P A 2
H33C H 0.466765 0.997461 0.553292 0.099 Uiso 0.400(8) 1 calc R . P A 2
H33D H 0.530925 0.997104 0.570615 0.099 Uiso 0.400(8) 1 calc R . P A 2
C34B C 0.4832(7) 1.141(2) 0.4829(5) 0.081(4) Uani 0.400(8) 1 d D U P A 2
H34C H 0.491788 1.238361 0.467372 0.097 Uiso 0.400(8) 1 calc R . P A 2
H34D H 0.443155 1.143720 0.488941 0.097 Uiso 0.400(8) 1 calc R . P A 2
O7A O 0.3206(3) 0.8165(8) 0.2773(2) 0.0943(19) Uani 0.774(6) 1 d D U P B 1
C21A C 0.3347(4) 0.6820(10) 0.30185(19) 0.106(2) Uani 0.774(6) 1 d D U P B 1
H21A H 0.372822 0.647972 0.295474 0.127 Uiso 0.774(6) 1 calc R . P B 1
H21B H 0.308735 0.595967 0.293349 0.127 Uiso 0.774(6) 1 calc R . P B 1
C22A C 0.3328(3) 0.7076(10) 0.34874(19) 0.095(2) Uani 0.774(6) 1 d D U P B 1
H22A H 0.339829 0.606953 0.363753 0.114 Uiso 0.774(6) 1 calc R . P B 1
H22B H 0.362570 0.782137 0.358264 0.114 Uiso 0.774(6) 1 calc R . P B 1
C23A C 0.2689(4) 0.9169(9) 0.33607(18) 0.084(2) Uani 0.774(6) 1 d D U P B 1
H23A H 0.298383 0.994995 0.343599 0.101 Uiso 0.774(6) 1 calc R . P B 1
H23B H 0.232447 0.960957 0.343238 0.101 Uiso 0.774(6) 1 calc R . P B 1
C24A C 0.2686(3) 0.8778(10) 0.28973(18) 0.093(2) Uani 0.774(6) 1 d D U P B 1
H24A H 0.238851 0.799690 0.282977 0.112 Uiso 0.774(6) 1 calc R . P B 1
H24B H 0.259502 0.973640 0.273026 0.112 Uiso 0.774(6) 1 calc R . P B 1
O8A O 0.2801(2) 0.7682(6) 0.35928(18) 0.0758(14) Uani 0.774(6) 1 d D U P B 1
O7B O 0.3383(10) 0.853(3) 0.2907(7) 0.0943(19) Uani 0.226(6) 1 d D U P B 2
C23B C 0.2562(9) 0.857(3) 0.3250(8) 0.084(2) Uani 0.226(6) 1 d D U P B 2
H23C H 0.222961 0.913548 0.334101 0.101 Uiso 0.226(6) 1 calc R . P B 2
H23D H 0.245867 0.766763 0.306367 0.101 Uiso 0.226(6) 1 calc R . P B 2
C24B C 0.3012(9) 0.960(3) 0.3091(9) 0.093(2) Uani 0.226(6) 1 d D U P B 2
H24C H 0.285682 1.035315 0.287728 0.112 Uiso 0.226(6) 1 calc R . P B 2
H24D H 0.320345 1.018840 0.332716 0.112 Uiso 0.226(6) 1 calc R . P B 2
C21B C 0.3603(14) 0.731(3) 0.3172(7) 0.106(2) Uani 0.226(6) 1 d D U P B 2
H21C H 0.398352 0.697337 0.310817 0.127 Uiso 0.226(6) 1 calc R . P B 2
H21D H 0.335000 0.639935 0.319505 0.127 Uiso 0.226(6) 1 calc R . P B 2
C22B C 0.3585(8) 0.845(3) 0.3534(6) 0.095(2) Uani 0.226(6) 1 d D U P B 2
H22C H 0.382649 0.813070 0.378327 0.114 Uiso 0.226(6) 1 calc R . P B 2
H22D H 0.367103 0.953766 0.345008 0.114 Uiso 0.226(6) 1 calc R . P B 2
O8B O 0.2982(7) 0.820(3) 0.3597(7) 0.0758(14) Uani 0.226(6) 1 d D U P B 2

loop_
_atom_site_aniso_label
_atom_site_aniso_U_11
_atom_site_aniso_U_22
_atom_site_aniso_U_33
_atom_site_aniso_U_23
_atom_site_aniso_U_13
_atom_site_aniso_U_12
O1 0.0502(16) 0.0462(17) 0.079(2) -0.0007(14) 0.0057(14) 0.0074(12)
O2 0.0446(16) 0.0584(17) 0.083(2) 0.0053(15) 0.0018(14) 0.0088(13)
O3 0.0483(16) 0.0546(17) 0.0601(18) 0.0076(13) -0.0030(13) -0.0098(13)
O4 0.0501(17) 0.0534(17) 0.0646(18) 0.0079(14) -0.0063(13) -0.0139(13)
O5 0.0450(16) 0.0659(19) 0.0686(19) -0.0125(15) 0.0107(14) -0.0061(13)
O6 0.0553(18) 0.079(2) 0.072(2) -0.0230(17) 0.0120(15) -0.0087(16)
C1 0.0355(19) 0.047(2) 0.048(2) -0.0012(17) 0.0043(16) 0.0012(16)
C2 0.039(2) 0.044(2) 0.060(3) -0.0003(18) 0.0048(18) -0.0005(17)
C3 0.056(2) 0.045(2) 0.051(2) 0.0040(19) 0.0077(19) 0.0059(19)
C4 0.038(2) 0.056(2) 0.052(2) 0.0024(19) 0.0034(17) 0.0044(18)
C5 0.034(2) 0.053(2) 0.053(2) 0.0018(18) 0.0040(17) -0.0011(17)
C6 0.040(2) 0.046(2) 0.047(2) 0.0034(17) 0.0045(16) 0.0006(17)
C7 0.0339(19) 0.044(2) 0.051(2) 0.0001(17) 0.0026(16) 0.0035(16)
C8 0.0323(19) 0.046(2) 0.058(2) -0.0022(19) 0.0013(17) 0.0016(16)
C9 0.0337(19) 0.044(2) 0.060(2) 0.0004(19) 0.0038(17) -0.0021(16)
C10 0.036(2) 0.044(2) 0.061(3) 0.0084(19) 0.0034(18) 0.0009(16)
C11 0.038(2) 0.050(2) 0.048(2) -0.0007(18) 0.0007(17) -0.0009(17)
C12 0.0335(19) 0.042(2) 0.062(3) -0.0016(18) 0.0044(17) -0.0023(16)
C13 0.0360(19) 0.039(2) 0.052(2) 0.0023(17) -0.0009(16) 0.0036(15)
C14 0.036(2) 0.042(2) 0.056(2) -0.0006(18) -0.0019(17) 0.0035(16)
C15 0.040(2) 0.051(2) 0.058(3) -0.0058(19) -0.0019(18) -0.0020(17)
C16 0.044(2) 0.055(2) 0.058(2) -0.014(2) 0.0018(18) 0.0008(19)
C17 0.037(2) 0.056(2) 0.057(2) 0.001(2) 0.0053(18) 0.0010(18)
C18 0.037(2) 0.047(2) 0.054(2) -0.0029(18) 0.0017(17) -0.0015(16)
C19 0.0329(19) 0.041(2) 0.056(2) -0.0026(17) -0.0003(16) 0.0006(15)
C20 0.0365(19) 0.043(2) 0.056(2) 0.0013(18) -0.0005(17) -0.0011(16)
O11 0.0653(19) 0.0541(18) 0.070(2) 0.0031(14) -0.0113(15) -0.0002(14)
O12 0.070(2) 0.0546(18) 0.0642(19) 0.0017(14) -0.0055(15) 0.0059(14)
C29 0.058(3) 0.058(3) 0.073(3) 0.007(2) -0.013(2) -0.004(2)
C30 0.054(3) 0.060(3) 0.076(3) 0.002(2) 0.008(2) 0.001(2)
C31 0.076(3) 0.056(3) 0.064(3) -0.004(2) -0.008(2) 0.006(2)
C32 0.061(3) 0.056(3) 0.078(3) -0.001(2) -0.005(2) -0.004(2)
O9 0.0615(19) 0.073(2) 0.080(2) 0.0069(17) 0.0070(16) 0.0025(16)
O10 0.063(2) 0.096(3) 0.083(2) 0.0031(19) 0.0123(18) -0.0034(18)
C25 0.066(3) 0.086(3) 0.070(3) 0.008(3) -0.002(2) 0.004(3)
C26 0.071(3) 0.082(3) 0.084(4) 0.010(3) 0.008(3) 0.006(3)
C27 0.069(3) 0.097(4) 0.065(3) 0.003(3) 0.003(2) -0.006(3)
C28 0.073(3) 0.072(3) 0.074(3) 0.007(3) 0.001(3) 0.007(3)
C34A 0.070(6) 0.067(6) 0.102(7) -0.002(5) 0.008(5) -0.009(5)
C33A 0.065(7) 0.070(7) 0.122(7) 0.009(6) -0.014(6) 0.003(6)
O13A 0.051(3) 0.076(4) 0.114(5) -0.008(3) -0.006(3) -0.012(3)
O13B 0.069(6) 0.056(5) 0.126(7) -0.004(5) 0.002(5) -0.005(4)
C33B 0.058(8) 0.074(8) 0.115(9) 0.001(8) 0.004(7) -0.004(7)
C34B 0.056(8) 0.058(8) 0.128(10) 0.016(8) 0.003(7) -0.004(6)
O7A 0.092(4) 0.111(4) 0.081(4) 0.021(3) 0.013(3) 0.022(3)
C21A 0.111(6) 0.111(5) 0.098(5) 0.016(4) 0.027(4) 0.041(4)
C22A 0.090(4) 0.106(5) 0.092(4) 0.034(4) 0.028(3) 0.047(4)
C23A 0.085(4) 0.085(5) 0.083(4) 0.015(4) 0.009(3) 0.020(4)
C24A 0.084(4) 0.106(5) 0.092(4) 0.017(4) 0.010(3) 0.022(4)
O8A 0.063(3) 0.086(4) 0.079(2) 0.021(3) 0.013(3) 0.010(2)
O7B 0.092(4) 0.111(4) 0.081(4) 0.021(3) 0.013(3) 0.022(3)
C23B 0.085(4) 0.085(5) 0.083(4) 0.015(4) 0.009(3) 0.020(4)
C24B 0.084(4) 0.106(5) 0.092(4) 0.017(4) 0.010(3) 0.022(4)
C21B 0.111(6) 0.111(5) 0.098(5) 0.016(4) 0.027(4) 0.041(4)
C22B 0.090(4) 0.106(5) 0.092(4) 0.034(4) 0.028(3) 0.047(4)
O8B 0.063(3) 0.086(4) 0.079(2) 0.021(3) 0.013(3) 0.010(2)

loop_
_atom_type_symbol
_atom_type_description
_atom_type_scat_dispersion_real
_atom_type_scat_dispersion_imag
_atom_type_scat_source
C C 0.0139 0.0070 'International Tables Vol C Tables 4.2.6.8 and 6.1.1.4'
H H 0.0000 0.0000 'International Tables Vol C Tables 4.2.6.8 and 6.1.1.4'
O O 0.0390 0.0250 'International Tables Vol C Tables 4.2.6.8 and 6.1.1.4'

loop_
_geom_angle_atom_site_label_1
_geom_angle_atom_site_label_2
_geom_angle_atom_site_label_3
_geom_angle
_geom_angle_site_symmetry_1
_geom_angle_site_symmetry_3
C11 O3 H3 109.5 . .
C10 O4 H4 109.5 . .
C17 O5 H5 109.5 . .
C16 O6 H6 109.5 . .
C2 C1 C6 122.6(3) . .
C2 C1 C19 125.1(3) . .
C6 C1 C19 112.2(3) . .
C1 C2 H2 120.4 . .
C1 C2 C3 119.2(4) . .
C3 C2 H2 120.4 . .
O1 C3 C2 123.7(4) . .
O1 C3 C4 117.8(4) . .
C2 C3 C4 118.4(3) . .
O2 C4 C3 117.5(4) . .
O2 C4 C5 124.5(4) . .
C5 C4 C3 118.0(3) . .
C4 C5 H5A 120.2 . .
C6 C5 C4 119.6(4) . .
C6 C5 H5A 120.2 . .
C1 C6 C20 111.8(3) . .
C5 C6 C1 122.0(3) . .
C5 C6 C20 126.2(4) . .
C8 C7 C19 113.7(3) . .
C12 C7 C8 120.1(3) . .
C12 C7 C19 126.2(3) . .
C7 C8 C20 113.3(3) . .
C9 C8 C7 120.6(4) . .
C9 C8 C20 126.1(3) . .
C8 C9 H9 120.3 . .
C10 C9 C8 119.4(3) . .
C10 C9 H9 120.3 . .
O4 C10 C9 125.0(3) . .
O4 C10 C11 114.7(3) . .
C9 C10 C11 120.3(3) . .
O3 C11 C10 120.3(3) . .
O3 C11 C12 119.6(3) . .
C12 C11 C10 120.1(3) . .
C7 C12 C11 119.4(3) . .
C7 C12 H12 120.3 . .
C11 C12 H12 120.3 . .
C14 C13 C18 120.9(3) . .
C14 C13 C19 113.7(3) . .
C18 C13 C19 125.3(3) . .
C13 C14 C20 113.0(3) . .
C15 C14 C13 119.6(3) . .
C15 C14 C20 127.4(3) . .
C14 C15 H15 120.0 . .
C16 C15 C14 120.1(4) . .
C16 C15 H15 120.0 . .
O6 C16 C17 121.3(3) . .
C15 C16 O6 118.3(3) . .
C15 C16 C17 120.4(4) . .
O5 C17 C16 116.2(3) . .
C18 C17 O5 123.5(3) . .
C18 C17 C16 120.4(3) . .
C13 C18 H18 120.7 . .
C17 C18 C13 118.7(3) . .
C17 C18 H18 120.7 . .
C1 C19 C7 107.1(3) . .
C1 C19 C13 103.1(3) . .
C1 C19 H19 113.1 . .
C7 C19 C13 106.7(3) . .
C7 C19 H19 113.1 . .
C13 C19 H19 113.1 . .
C6 C20 C8 107.4(3) . .
C6 C20 C14 103.6(3) . .
C6 C20 H20 112.8 . .
C8 C20 C14 106.8(3) . .
C8 C20 H20 112.8 . .
C14 C20 H20 112.8 . .
C32 O11 C29 110.0(3) . .
C31 O12 C30 110.0(3) . .
O11 C29 H29A 109.3 . .
O11 C29 H29B 109.3 . .
O11 C29 C30 111.5(4) . .
H29A C29 H29B 108.0 . .
C30 C29 H29A 109.3 . .
C30 C29 H29B 109.3 . .
O12 C30 C29 109.6(3) . .
O12 C30 H30A 109.7 . .
O12 C30 H30B 109.7 . .
C29 C30 H30A 109.7 . .
C29 C30 H30B 109.7 . .
H30A C30 H30B 108.2 . .
O12 C31 H31A 109.6 . .
O12 C31 H31B 109.6 . .
O12 C31 C32 110.4(4) . .
H31A C31 H31B 108.1 . .
C32 C31 H31A 109.6 . .
C32 C31 H31B 109.6 . .
O11 C32 C31 110.9(4) . .
O11 C32 H32A 109.5 . .
O11 C32 H32B 109.5 . .
C31 C32 H32A 109.5 . .
C31 C32 H32B 109.5 . .
H32A C32 H32B 108.1 . .
C25 O9 C28 110.0(4) . .
C26 O10 C27 109.4(4) . .
O9 C25 H25A 109.4 . .
O9 C25 H25B 109.4 . .
O9 C25 C26 111.1(4) . .
H25A C25 H25B 108.0 . .
C26 C25 H25A 109.4 . .
C26 C25 H25B 109.4 . .
O10 C26 C25 111.6(4) . .
O10 C26 H26A 109.3 . .
O10 C26 H26B 109.3 . .
C25 C26 H26A 109.3 . .
C25 C26 H26B 109.3 . .
H26A C26 H26B 108.0 . .
O10 C27 H27A 109.4 . .
O10 C27 H27B 109.4 . .
O10 C27 C28 111.1(4) . .
H27A C27 H27B 108.0 . .
C28 C27 H27A 109.4 . .
C28 C27 H27B 109.4 . .
O9 C28 C27 110.8(4) . .
O9 C28 H28A 109.5 . .
O9 C28 H28B 109.5 . .
C27 C28 H28A 109.5 . .
C27 C28 H28B 109.5 . .
H28A C28 H28B 108.1 . .
H34A C34A H34B 108.4 . .
C33A C34A H34A 110.0 5_676 .
C33A C34A H34B 110.0 5_676 .
O13A C34A H34A 110.0 . .
O13A C34A H34B 110.0 . .
O13A C34A C33A 108.4(8) . 5_676
C34A C33A H33A 109.6 5_676 .
C34A C33A H33B 109.6 5_676 .
H33A C33A H33B 108.1 . .
O13A C33A C34A 110.5(9) . 5_676
O13A C33A H33A 109.6 . .
O13A C33A H33B 109.6 . .
C34A O13A C33A 109.7(8) . .
C34B O13B C33B 112.1(12) . .
O13B C33B H33C 110.0 . .
O13B C33B H33D 110.0 . .
O13B C33B C34B 108.5(12) . 5_676
H33C C33B H33D 108.4 . .
C34B C33B H33C 110.0 5_676 .
C34B C33B H33D 110.0 5_676 .
O13B C34B H34C 109.2 . .
O13B C34B H34D 109.2 . .
C33B C34B H34C 109.2 5_676 .
C33B C34B H34D 109.2 5_676 .
H34C C34B H34D 107.9 . .
C21A O7A C24A 109.5(6) . .
O7A C21A H21A 108.8 . .
O7A C21A H21B 108.8 . .
O7A C21A C22A 113.8(6) . .
H21A C21A H21B 107.7 . .
C22A C21A H21A 108.8 . .
C22A C21A H21B 108.8 . .
C21A C22A H22A 109.4 . .
C21A C22A H22B 109.4 . .
H22A C22A H22B 108.0 . .
O8A C22A C21A 111.1(6) . .
O8A C22A H22A 109.4 . .
O8A C22A H22B 109.4 . .
H23A C23A H23B 108.6 . .
C24A C23A H23A 110.4 . .
C24A C23A H23B 110.4 . .
O8A C23A H23A 110.4 . .
O8A C23A H23B 110.4 . .
O8A C23A C24A 106.4(6) . .
O7A C24A C23A 113.0(6) . .
O7A C24A H24A 109.0 . .
O7A C24A H24B 109.0 . .
C23A C24A H24A 109.0 . .
C23A C24A H24B 109.0 . .
H24A C24A H24B 107.8 . .
C22A O8A C23A 109.5(5) . .
C21B O7B C24B 117(2) . .
H23C C23B H23D 111.7 . .
C24B C23B H23C 114.6 . .
C24B C23B H23D 114.6 . .
O8B C23B H23C 114.6 . .
O8B C23B H23D 114.6 . .
O8B C23B C24B 84.1(17) . .
O7B C24B C23B 104(2) . .
O7B C24B H24C 111.0 . .
O7B C24B H24D 111.0 . .
C23B C24B H24C 111.0 . .
C23B C24B H24D 111.0 . .
H24C C24B H24D 109.0 . .
O7B C21B H21C 114.1 . .
O7B C21B H21D 114.1 . .
O7B C21B C22B 87.2(17) . .
H21C C21B H21D 111.3 . .
C22B C21B H21C 114.1 . .
C22B C21B H21D 114.1 . .
C21B C22B H22C 112.8 . .
C21B C22B H22D 112.8 . .
H22C C22B H22D 110.3 . .
O8B C22B C21B 95(2) . .
O8B C22B H22C 112.8 . .
O8B C22B H22D 112.8 . .
C23B O8B C22B 120.0(18) . .

loop_
_geom_bond_atom_site_label_1
_geom_bond_atom_site_label_2
_geom_bond_distance
_geom_bond_site_symmetry_2
O1 C3 1.226(4) .
O2 C4 1.227(4) .
O3 H3 0.8400 .
O3 C11 1.373(5) .
O4 H4 0.8400 .
O4 C10 1.365(5) .
O5 H5 0.8400 .
O5 C17 1.388(5) .
O6 H6 0.8400 .
O6 C16 1.381(5) .
C1 C2 1.348(5) .
C1 C6 1.473(5) .
C1 C19 1.506(5) .
C2 H2 0.9500 .
C2 C3 1.446(5) .
C3 C4 1.548(6) .
C4 C5 1.446(5) .
C5 H5A 0.9500 .
C5 C6 1.351(5) .
C6 C20 1.507(5) .
C7 C8 1.392(5) .
C7 C12 1.383(5) .
C7 C19 1.518(5) .
C8 C9 1.384(5) .
C8 C20 1.519(5) .
C9 H9 0.9500 .
C9 C10 1.376(6) .
C10 C11 1.401(5) .
C11 C12 1.386(5) .
C12 H12 0.9500 .
C13 C14 1.393(5) .
C13 C18 1.393(5) .
C13 C19 1.528(5) .
C14 C15 1.382(5) .
C14 C20 1.524(5) .
C15 H15 0.9500 .
C15 C16 1.378(5) .
C16 C17 1.393(6) .
C17 C18 1.387(5) .
C18 H18 0.9500 .
C19 H19 1.0000 .
C20 H20 1.0000 .
O11 C29 1.429(5) .
O11 C32 1.428(5) .
O12 C30 1.434(5) .
O12 C31 1.430(5) .
C29 H29A 0.9900 .
C29 H29B 0.9900 .
C29 C30 1.496(6) .
C30 H30A 0.9900 .
C30 H30B 0.9900 .
C31 H31A 0.9900 .
C31 H31B 0.9900 .
C31 C32 1.506(6) .
C32 H32A 0.9900 .
C32 H32B 0.9900 .
O9 C25 1.423(6) .
O9 C28 1.426(6) .
O10 C26 1.419(6) .
O10 C27 1.422(6) .
C25 H25A 0.9900 .
C25 H25B 0.9900 .
C25 C26 1.496(7) .
C26 H26A 0.9900 .
C26 H26B 0.9900 .
C27 H27A 0.9900 .
C27 H27B 0.9900 .
C27 C28 1.494(7) .
C28 H28A 0.9900 .
C28 H28B 0.9900 .
C34A H34A 0.9900 .
C34A H34B 0.9900 .
C34A C33A 1.501(16) 5_676
C34A O13A 1.408(9) .
C33A H33A 0.9900 .
C33A H33B 0.9900 .
C33A O13A 1.416(10) .
O13B C33B 1.411(12) .
O13B C34B 1.398(13) .
C33B H33C 0.9900 .
C33B H33D 0.9900 .
C33B C34B 1.51(3) 5_676
C34B H34C 0.9900 .
C34B H34D 0.9900 .
O7A C21A 1.415(8) .
O7A C24A 1.428(8) .
C21A H21A 0.9900 .
C21A H21B 0.9900 .
C21A C22A 1.4990(10) .
C22A H22A 0.9900 .
C22A H22B 0.9900 .
C22A O8A 1.423(7) .
C23A H23A 0.9900 .
C23A H23B 0.9900 .
C23A C24A 1.4996(10) .
C23A O8A 1.481(7) .
C24A H24A 0.9900 .
C24A H24B 0.9900 .
O7B C24B 1.421(16) .
O7B C21B 1.417(16) .
C23B H23C 0.9900 .
C23B H23D 0.9900 .
C23B C24B 1.5000(11) .
C23B O8B 1.478(16) .
C24B H24C 0.9900 .
C24B H24D 0.9900 .
C21B H21C 0.9900 .
C21B H21D 0.9900 .
C21B C22B 1.4998(11) .
C22B H22C 0.9900 .
C22B H22D 0.9900 .
C22B O8B 1.485(15) .

loop_
_geom_hbond_atom_site_label_D
_geom_hbond_atom_site_label_H
_geom_hbond_atom_site_label_A
_geom_hbond_distance_DH
_geom_hbond_distance_HA
_geom_hbond_distance_DA
_geom_hbond_angle_DHA
_geom_hbond_site_symmetry_A
_geom_hbond_publ_flag
O3 H3 O4 0.84 2.21 2.663(4) 114.0 . yes
O3 H3 O11 0.84 1.98 2.757(4) 153.8 . yes
O4 H4 O1 0.84 2.15 2.888(4) 145.9 2_546 yes
O4 H4 O2 0.84 2.19 2.861(4) 136.5 2_546 yes
O5 H5 O3 0.84 1.98 2.811(4) 172.0 5_666 yes
O6 H6 O5 0.84 2.30 2.724(4) 111.3 . yes
O6 H6 O12 0.84 2.05 2.799(4) 148.9 5_656 yes

loop_
_geom_torsion_atom_site_label_1
_geom_torsion_atom_site_label_2
_geom_torsion_atom_site_label_3
_geom_torsion_atom_site_label_4
_geom_torsion
_geom_torsion_site_symmetry_1
_geom_torsion_site_symmetry_4
O1 C3 C4 O2 -1.5(5) . .
O1 C3 C4 C5 178.3(4) . .
O2 C4 C5 C6 178.1(4) . .
O3 C11 C12 C7 177.0(3) . .
O4 C10 C11 O3 0.2(5) . .
O4 C10 C11 C12 179.7(3) . .
O5 C17 C18 C13 -179.1(3) . .
O6 C16 C17 O5 -1.0(6) . .
O6 C16 C17 C18 178.9(4) . .
C1 C2 C3 O1 -176.5(4) . .
C1 C2 C3 C4 3.3(5) . .
C1 C6 C20 C8 55.3(4) . .
C1 C6 C20 C14 -57.5(4) . .
C2 C1 C6 C5 -1.5(6) . .
C2 C1 C6 C20 176.3(4) . .
C2 C1 C19 C7 128.7(4) . .
C2 C1 C19 C13 -118.9(4) . .
C2 C3 C4 O2 178.6(4) . .
C2 C3 C4 C5 -1.5(5) . .
C3 C4 C5 C6 -1.8(5) . .
C4 C5 C6 C1 3.4(6) . .
C4 C5 C6 C20 -174.1(4) . .
C5 C6 C20 C8 -127.0(4) . .
C5 C6 C20 C14 120.2(4) . .
C6 C1 C2 C3 -2.0(6) . .
C6 C1 C19 C7 -54.5(4) . .
C6 C1 C19 C13 57.8(4) . .
C7 C8 C9 C10 -0.4(5) . .
C7 C8 C20 C6 -55.4(4) . .
C7 C8 C20 C14 55.3(4) . .
C8 C7 C12 C11 2.3(5) . .
C8 C7 C19 C1 56.2(4) . .
C8 C7 C19 C13 -53.6(4) . .
C8 C9 C10 O4 -178.1(3) . .
C8 C9 C10 C11 0.1(5) . .
C9 C8 C20 C6 126.8(4) . .
C9 C8 C20 C14 -122.6(4) . .
C9 C10 C11 O3 -178.2(3) . .
C9 C10 C11 C12 1.3(6) . .
C10 C11 C12 C7 -2.5(5) . .
C12 C7 C8 C9 -0.8(5) . .
C12 C7 C8 C20 -178.8(3) . .
C12 C7 C19 C1 -126.0(4) . .
C12 C7 C19 C13 124.2(4) . .
C13 C14 C15 C16 0.6(6) . .
C13 C14 C20 C6 58.7(4) . .
C13 C14 C20 C8 -54.5(4) . .
C14 C13 C18 C17 -1.8(6) . .
C14 C13 C19 C1 -58.4(4) . .
C14 C13 C19 C7 54.2(4) . .
C14 C15 C16 O6 -179.7(4) . .
C14 C15 C16 C17 -1.4(6) . .
C15 C14 C20 C6 -118.7(4) . .
C15 C14 C20 C8 128.1(4) . .
C15 C16 C17 O5 -179.3(4) . .
C15 C16 C17 C18 0.6(6) . .
C16 C17 C18 C13 1.0(6) . .
C18 C13 C14 C15 1.0(5) . .
C18 C13 C14 C20 -176.6(3) . .
C18 C13 C19 C1 117.8(4) . .
C18 C13 C19 C7 -129.6(4) . .
C19 C1 C2 C3 174.5(3) . .
C19 C1 C6 C5 -178.4(3) . .
C19 C1 C6 C20 -0.6(4) . .
C19 C7 C8 C9 177.1(3) . .
C19 C7 C8 C20 -0.9(4) . .
C19 C7 C12 C11 -175.4(3) . .
C19 C13 C14 C15 177.4(3) . .
C19 C13 C14 C20 -0.2(4) . .
C19 C13 C18 C17 -177.8(3) . .
C20 C8 C9 C10 177.3(3) . .
C20 C14 C15 C16 177.8(4) . .
O11 C29 C30 O12 -58.3(5) . .
O12 C31 C32 O11 57.3(5) . .
C29 O11 C32 C31 -56.1(5) . .
C30 O12 C31 C32 -58.3(5) . .
C31 O12 C30 C29 58.4(5) . .
C32 O11 C29 C30 57.2(5) . .
O9 C25 C26 O10 -56.7(6) . .
O10 C27 C28 O9 58.3(6) . .
C25 O9 C28 C27 -56.5(5) . .
C26 O10 C27 C28 -57.6(6) . .
C27 O10 C26 C25 56.8(5) . .
C28 O9 C25 C26 55.7(5) . .
C34A C33A O13A C34A 60.6(13) 5_676 .
C33A C34A O13A C33A -59.3(13) 5_676 .
C33B O13B C34B C33B -57.8(19) . 5_676
C34B O13B C33B C34B 56.0(19) . 5_676
O7A C21A C22A O8A 54.1(10) . .
C21A O7A C24A C23A 57.0(9) . .
C21A C22A O8A C23A -57.8(9) . .
C24A O7A C21A C22A -51.8(9) . .
C24A C23A O8A C22A 60.5(9) . .
O8A C23A C24A O7A -61.2(9) . .
O7B C21B C22B O8B 82(2) . .
C24B O7B C21B C22B -33(3) . .
C24B C23B O8B C22B -22(3) . .
C21B O7B C24B C23B -56(3) . .
C21B C22B O8B C23B -61(3) . .
O8B C23B C24B O7B 77(2) . .
